data_7031175
loop_
_publ_author_name
'Zheng, Yan'
'Du, Miao'
'Li, Jian-Rong'
'Zhang, Ruo-Hua'
'Bu, Xian-He'

_publ_section_title
;
 Tuning the framework formation of silver(i) coordination architectures
 with heterocyclic thioethers
;
_journal_issue 8
_journal_name_full 'Dalton Transactions'
_journal_page_first 1509
_journal_paper_doi 10.1039/b212499h
_journal_year 2003
_chemical_formula_sum 'C8 H10 Ag2 N6 O6 S4'
_chemical_formula_weight 630.20
_chemical_name_systematic
; 
? 
;
_space_group_IT_number 14
_symmetry_cell_setting monoclinic
_symmetry_space_group_name_Hall '-P 2ybc'
_symmetry_space_group_name_H-M 'P 1 21/c 1'
_atom_sites_solution_hydrogens geom
_atom_sites_solution_primary direct
_atom_sites_solution_secondary difmap
_audit_creation_method SHELXL-97
_cell_angle_alpha 90.00
_cell_angle_beta 107.818(8)
_cell_angle_gamma 90.00
_cell_formula_units_Z 4
_cell_length_a 13.641(6)
_cell_length_b 8.579(4)
_cell_length_c 16.480(7)
_cell_measurement_temperature 293(2)
_cell_volume 1836.1(14)
_computing_cell_refinement 'Bruker SMART'
_computing_data_collection 'Bruker SMART'
_computing_data_reduction 'Bruker SHELXTL'
_computing_molecular_graphics 'Bruker SHELXTL'
_computing_publication_material 'Bruker SHELXTL'
_computing_structure_refinement 'SHELXL-97 (Sheldrick, 1997)'
_computing_structure_solution 'SHELXS-97 (Sheldrick, 1990)'
_diffrn_ambient_temperature 293(2)
_diffrn_measured_fraction_theta_full 1.000
_diffrn_measured_fraction_theta_max 1.000
_diffrn_measurement_device_type 'CCD area detector'
_diffrn_measurement_method 'phi and omega scans'
_diffrn_radiation_monochromator graphite
_diffrn_radiation_source 'fine-focus sealed tube'
_diffrn_radiation_type MoK\a
_diffrn_radiation_wavelength 0.71073
_diffrn_reflns_av_R_equivalents 0.0963
_diffrn_reflns_av_sigmaI/netI 0.1579
_diffrn_reflns_limit_h_max 16
_diffrn_reflns_limit_h_min -15
_diffrn_reflns_limit_k_max 10
_diffrn_reflns_limit_k_min -7
_diffrn_reflns_limit_l_max 19
_diffrn_reflns_limit_l_min -19
_diffrn_reflns_number 7304
_diffrn_reflns_theta_full 25.02
_diffrn_reflns_theta_max 25.02
_diffrn_reflns_theta_min 1.57
_exptl_absorpt_coefficient_mu 2.627
_exptl_absorpt_correction_T_max 0.6216
_exptl_absorpt_correction_T_min 0.5062
_exptl_absorpt_correction_type multi-scan
_exptl_absorpt_process_details SADABS
_exptl_crystal_colour colorless
_exptl_crystal_density_diffrn 2.280
_exptl_crystal_density_method 'not measured'
_exptl_crystal_description block
_exptl_crystal_F_000 1224
_exptl_crystal_size_max 0.30
_exptl_crystal_size_mid 0.25
_exptl_crystal_size_min 0.20
_refine_diff_density_max 0.565
_refine_diff_density_min -0.600
_refine_diff_density_rms 0.139
_refine_ls_extinction_method none
_refine_ls_goodness_of_fit_ref 0.906
_refine_ls_hydrogen_treatment mixed
_refine_ls_matrix_type full
_refine_ls_number_parameters 235
_refine_ls_number_reflns 3244
_refine_ls_number_restraints 0
_refine_ls_restrained_S_all 0.906
_refine_ls_R_factor_all 0.1521
_refine_ls_R_factor_gt 0.0471
_refine_ls_shift/su_max 0.000
_refine_ls_shift/su_mean 0.000
_refine_ls_structure_factor_coef Fsqd
_refine_ls_weighting_details 'calc w=1/[\s^2^(Fo^2^)+(0.0188P)^2^+0.0000P] where P=(Fo^2^+2Fc^2^)/3'
_refine_ls_weighting_scheme calc
_refine_ls_wR_factor_gt 0.0739
_refine_ls_wR_factor_ref 0.0923
_reflns_number_gt 1364
_reflns_number_total 3244
_reflns_threshold_expression >2sigma(I)
_cod_data_source_file b212499h.txt
_cod_data_source_block 4
_cod_depositor_comments
;
The following automatic conversions were performed:

'_symmetry_cell_setting' value 'Monoclinic' changed to 'monoclinic'
according to
/usr/data/users/saulius/automatic-downloads/retrospective/RSC/lib/dictionaries/cif_core.dic
dictionary named 'cif_core.dic' version 2.4.2 from
2011-04-26.

'_exptl_absorpt_correction_type' value 'MULTI-SCAN'
changed to 'multi-scan' according to
/usr/data/users/saulius/automatic-downloads/retrospective/RSC/lib/dictionaries/cif_core.dic
dictionary named 'cif_core.dic' version 2.4.2 from 2011-04-26.

Automatic conversion script
Id: cif_fix_values 2281 2013-09-26 08:29:07Z andrius 
;
_cod_original_cell_volume 1836.2(14)
_cod_original_sg_symbol_H-M P2(1)/c
_cod_database_code 7031175

loop_
_symmetry_equiv_pos_as_xyz
'x, y, z'
'-x, y+1/2, -z+1/2'
'-x, -y, -z'
'x, -y-1/2, z-1/2'

loop_
_atom_site_label
_atom_site_type_symbol
_atom_site_fract_x
_atom_site_fract_y
_atom_site_fract_z
_atom_site_U_iso_or_equiv
_atom_site_adp_type
_atom_site_occupancy
_atom_site_symmetry_multiplicity
_atom_site_calc_flag
_atom_site_refinement_flags
Ag1 Ag 0.87671(6) 1.02680(10) 0.01418(6) 0.0617(3) Uani 1 1 d .
Ag2 Ag 0.38928(6) 1.03125(10) -0.04755(5) 0.0493(3) Uani 1 1 d .
O1 O 0.3025(6) 0.9065(9) -0.1867(5) 0.065(2) Uani 1 1 d .
O2 O 0.3516(8) 0.7148(9) -0.2512(6) 0.105(4) Uani 1 1 d .
O3 O 0.4555(7) 0.8153(11) -0.1393(5) 0.095(3) Uani 1 1 d .
O4 O 0.7822(6) 0.8177(11) 0.0593(5) 0.091(3) Uani 1 1 d .
O5 O 0.9269(7) 0.7152(10) 0.0813(6) 0.103(4) Uani 1 1 d .
O6 O 0.7998(8) 0.5757(12) 0.0845(6) 0.111(4) Uani 1 1 d .
C1 C 0.9264(9) 1.2750(13) 0.2030(7) 0.080(4) Uani 1 1 d .
H1A H 0.8646 1.2295 0.1659 0.120 Uiso 1 1 calc R
H1B H 0.9210 1.3865 0.1999 0.120 Uiso 1 1 calc R
H1C H 0.9356 1.2417 0.2605 0.120 Uiso 1 1 calc R
C2 C 1.0168(7) 1.2237(12) 0.1761(6) 0.039(3) Uani 1 1 d .
C3 C 1.1842(7) 1.1781(11) 0.1631(6) 0.034(3) Uani 1 1 d .
C4 C 1.3815(7) 1.2396(11) 0.2654(6) 0.034(3) Uani 1 1 d .
H4A H 1.4513 1.2640 0.2665 0.041 Uiso 1 1 calc R
H4B H 1.3497 1.3353 0.2761 0.041 Uiso 1 1 calc R
C5 C 1.3852(7) 1.1232(10) 0.3366(5) 0.039(3) Uani 1 1 d .
H5A H 1.4200 1.0294 0.3272 0.047 Uiso 1 1 calc R
H5B H 1.3154 1.0949 0.3336 0.047 Uiso 1 1 calc R
C6 C 0.5793(7) 1.2936(10) -0.0601(5) 0.026(2) Uani 1 1 d .
C7 C 0.7503(7) 1.3392(12) -0.0665(6) 0.036(3) Uani 1 1 d .
C8 C 0.8484(7) 1.3885(11) -0.0808(7) 0.055(3) Uani 1 1 d .
H8A H 0.9000 1.3102 -0.0589 0.082 Uiso 1 1 calc R
H8B H 0.8709 1.4853 -0.0519 0.082 Uiso 1 1 calc R
H8C H 0.8376 1.4017 -0.1407 0.082 Uiso 1 1 calc R
N1 N 1.1102(6) 1.1024(9) 0.1066(5) 0.038(2) Uani 1 1 d .
N2 N 1.0152(6) 1.1288(10) 0.1163(6) 0.047(3) Uani 1 1 d .
N3 N 0.6411(6) 1.1760(8) -0.0280(5) 0.033(2) Uani 1 1 d .
N4 N 0.7393(5) 1.2023(9) -0.0318(5) 0.035(2) Uani 1 1 d .
N5 N 0.3677(9) 0.8118(12) -0.1926(7) 0.057(3) Uani 1 1 d .
N6 N 0.8371(8) 0.7045(12) 0.0720(6) 0.051(3) Uani 1 1 d .
S3 S 0.45096(17) 1.3026(3) -0.05684(15) 0.0325(7) Uani 1 1 d .
S5 S 0.63731(19) 1.4443(3) -0.09467(17) 0.0442(8) Uani 1 1 d .
S6 S 1.3107(2) 1.1682(3) 0.16018(16) 0.0461(8) Uani 1 1 d .
S7 S 1.1393(2) 1.2888(3) 0.23206(18) 0.0498(9) Uani 1 1 d .

loop_
_atom_site_aniso_label
_atom_site_aniso_U_11
_atom_site_aniso_U_22
_atom_site_aniso_U_33
_atom_site_aniso_U_23
_atom_site_aniso_U_13
_atom_site_aniso_U_12
Ag1 0.0376(5) 0.0585(6) 0.0732(6) -0.0226(6) -0.0066(4) 0.0071(5)
Ag2 0.0430(6) 0.0447(6) 0.0539(6) 0.0137(5) 0.0055(4) -0.0040(4)
O1 0.059(6) 0.054(6) 0.072(6) 0.001(5) 0.007(5) 0.006(4)
O2 0.199(12) 0.039(7) 0.064(7) -0.006(5) 0.020(7) 0.012(6)
O3 0.067(7) 0.157(9) 0.052(6) -0.007(6) 0.004(5) 0.044(6)
O4 0.056(6) 0.135(9) 0.092(7) 0.040(6) 0.038(5) 0.054(6)
O5 0.034(6) 0.143(9) 0.142(9) 0.039(7) 0.043(6) 0.021(5)
O6 0.153(10) 0.098(8) 0.118(8) -0.036(7) 0.095(7) -0.042(7)
C1 0.050(9) 0.104(11) 0.082(10) -0.024(8) 0.015(8) -0.009(7)
C2 0.022(6) 0.056(8) 0.032(7) -0.007(6) -0.002(5) -0.005(5)
C3 0.025(6) 0.044(7) 0.031(6) 0.001(5) 0.004(5) -0.006(5)
C4 0.032(6) 0.034(6) 0.028(6) -0.013(5) -0.004(5) -0.005(5)
C5 0.047(7) 0.030(7) 0.039(7) -0.007(5) 0.011(6) -0.004(5)
C6 0.027(6) 0.032(7) 0.017(5) -0.001(5) 0.006(5) -0.006(5)
C7 0.037(7) 0.034(7) 0.044(7) 0.001(6) 0.019(5) 0.001(5)
C8 0.035(7) 0.059(8) 0.073(9) 0.005(7) 0.020(6) -0.015(6)
N1 0.018(5) 0.045(6) 0.042(6) -0.003(4) -0.006(4) -0.003(4)
N2 0.021(6) 0.047(7) 0.059(7) -0.012(5) -0.010(5) -0.007(4)
N3 0.026(5) 0.032(5) 0.036(5) -0.003(4) 0.000(4) 0.006(4)
N4 0.013(5) 0.050(6) 0.043(6) 0.000(5) 0.008(4) 0.005(4)
N5 0.079(9) 0.041(8) 0.052(7) 0.020(6) 0.024(7) 0.015(6)
N6 0.040(7) 0.055(8) 0.061(7) 0.005(6) 0.020(6) 0.007(6)
S3 0.0235(15) 0.0367(17) 0.0337(16) 0.0027(13) 0.0032(12) 0.0059(11)
S5 0.0366(17) 0.0390(19) 0.0571(19) 0.0122(15) 0.0145(14) 0.0013(13)
S6 0.0374(18) 0.061(2) 0.0363(18) -0.0136(15) 0.0059(14) -0.0106(14)
S7 0.0402(19) 0.066(2) 0.0395(17) -0.0154(17) 0.0064(14) -0.0082(15)

loop_
_atom_type_symbol
_atom_type_description
_atom_type_scat_dispersion_real
_atom_type_scat_dispersion_imag
_atom_type_scat_source
C C 0.0033 0.0016 'International Tables Vol C Tables 4.2.6.8 and 6.1.1.4'
H H 0.0000 0.0000 'International Tables Vol C Tables 4.2.6.8 and 6.1.1.4'
N N 0.0061 0.0033 'International Tables Vol C Tables 4.2.6.8 and 6.1.1.4'
O O 0.0106 0.0060 'International Tables Vol C Tables 4.2.6.8 and 6.1.1.4'
S S 0.1246 0.1234 'International Tables Vol C Tables 4.2.6.8 and 6.1.1.4'
Ag Ag -0.8971 1.1015 'International Tables Vol C Tables 4.2.6.8 and 6.1.1.4'

loop_
_geom_angle_atom_site_label_1
_geom_angle_atom_site_label_2
_geom_angle_atom_site_label_3
_geom_angle
_geom_angle_site_symmetry_1
_geom_angle_site_symmetry_3
N2 Ag1 N1 123.3(3) . 3_775
N2 Ag1 N4 113.0(3) . .
N1 Ag1 N4 107.0(3) 3_775 .
N2 Ag1 O4 116.7(3) . .
N1 Ag1 O4 95.5(3) 3_775 .
N4 Ag1 O4 97.2(3) . .
N3 Ag2 O1 93.1(3) 3_675 .
N3 Ag2 S3 151.86(19) 3_675 .
O1 Ag2 S3 114.86(19) . .
N3 Ag2 Ag2 84.1(2) 3_675 3_675
O1 Ag2 Ag2 121.77(19) . 3_675
S3 Ag2 Ag2 83.92(6) . 3_675
N5 O1 Ag2 101.9(7) . .
N6 O4 Ag1 106.6(8) . .
N2 C2 C1 126.6(9) . .
N2 C2 S7 113.7(8) . .
C1 C2 S7 119.6(8) . .
N1 C3 S7 112.8(7) . .
N1 C3 S6 120.5(8) . .
S7 C3 S6 126.7(6) . .
C5 C4 S6 113.4(6) . .
C4 C5 S3 113.7(6) . 4_686
N3 C6 S5 114.2(7) . .
N3 C6 S3 122.6(7) . .
S5 C6 S3 122.9(5) . .
N4 C7 C8 122.8(9) . .
N4 C7 S5 111.5(7) . .
C8 C7 S5 125.6(8) . .
C3 N1 N2 112.5(8) . .
C3 N1 Ag1 126.6(7) . 3_775
N2 N1 Ag1 119.9(6) . 3_775
C2 N2 N1 113.7(8) . .
C2 N2 Ag1 129.0(7) . .
N1 N2 Ag1 116.7(6) . .
C6 N3 N4 111.6(8) . .
C6 N3 Ag2 128.0(7) . 3_675
N4 N3 Ag2 119.6(6) . 3_675
C7 N4 N3 113.7(7) . .
C7 N4 Ag1 121.3(6) . .
N3 N4 Ag1 124.9(6) . .
O1 N5 O2 123.0(11) . .
O1 N5 O3 119.2(12) . .
O2 N5 O3 117.7(11) . .
O5 N6 O4 121.3(11) . .
O5 N6 O6 119.8(11) . .
O4 N6 O6 118.4(12) . .
C6 S3 C5 100.7(4) . 4_485
C6 S3 Ag2 108.5(3) . .
C5 S3 Ag2 108.0(3) 4_485 .
C6 S5 C7 88.9(5) . .
C3 S6 C4 101.5(5) . .
C3 S7 C2 87.2(5) . .

loop_
_geom_bond_atom_site_label_1
_geom_bond_atom_site_label_2
_geom_bond_distance
_geom_bond_site_symmetry_2
Ag1 N2 2.285(7) .
Ag1 N1 2.332(8) 3_775
Ag1 N4 2.343(7) .
Ag1 O4 2.454(9) .
Ag2 N3 2.281(8) 3_675
Ag2 O1 2.478(7) .
Ag2 S3 2.496(3) .
Ag2 Ag2 2.9953(19) 3_675
O1 N5 1.230(11) .
O2 N5 1.241(11) .
O3 N5 1.251(11) .
O4 N6 1.205(10) .
O5 N6 1.191(11) .
O6 N6 1.259(11) .
C1 C2 1.499(14) .
C2 N2 1.273(11) .
C2 S7 1.736(9) .
C3 N1 1.316(10) .
C3 S7 1.730(10) .
C3 S6 1.744(10) .
C4 C5 1.530(11) .
C4 S6 1.813(9) .
C5 S3 1.825(8) 4_686
C6 N3 1.317(10) .
C6 S5 1.702(9) .
C6 S3 1.770(9) .
C7 N4 1.335(11) .
C7 C8 1.489(12) .
C7 S5 1.722(9) .
N1 N2 1.373(10) .
N1 Ag1 2.332(8) 3_775
N3 N4 1.378(10) .
N3 Ag2 2.281(8) 3_675
S3 C5 1.825(8) 4_485

loop_
_geom_torsion_atom_site_label_1
_geom_torsion_atom_site_label_2
_geom_torsion_atom_site_label_3
_geom_torsion_atom_site_label_4
_geom_torsion
_geom_torsion_site_symmetry_1
_geom_torsion_site_symmetry_4
N3 Ag2 O1 N5 -76.6(7) 3_675 .
S3 Ag2 O1 N5 107.0(7) . .
Ag2 Ag2 O1 N5 8.4(8) 3_675 .
N2 Ag1 O4 N6 -71.1(8) . .
N1 Ag1 O4 N6 60.6(8) 3_775 .
N4 Ag1 O4 N6 168.5(7) . .
S6 C4 C5 S3 -177.2(5) . 4_686
S7 C3 N1 N2 -0.3(10) . .
S6 C3 N1 N2 -177.4(6) . .
S7 C3 N1 Ag1 168.5(4) . 3_775
S6 C3 N1 Ag1 -8.6(11) . 3_775
C1 C2 N2 N1 -179.4(9) . .
S7 C2 N2 N1 -2.2(12) . .
C1 C2 N2 Ag1 10.0(17) . .
S7 C2 N2 Ag1 -172.9(4) . .
C3 N1 N2 C2 1.6(12) . .
Ag1 N1 N2 C2 -168.0(7) 3_775 .
C3 N1 N2 Ag1 173.5(6) . .
Ag1 N1 N2 Ag1 3.9(8) 3_775 .
N1 Ag1 N2 C2 166.4(9) 3_775 .
N4 Ag1 N2 C2 35.2(11) . .
O4 Ag1 N2 C2 -76.3(10) . .
N1 Ag1 N2 N1 -4.0(9) 3_775 .
N4 Ag1 N2 N1 -135.2(6) . .
O4 Ag1 N2 N1 113.3(7) . .
S5 C6 N3 N4 -1.2(10) . .
S3 C6 N3 N4 -174.8(6) . .
S5 C6 N3 Ag2 168.1(4) . 3_675
S3 C6 N3 Ag2 -5.5(11) . 3_675
C8 C7 N4 N3 -177.0(8) . .
S5 C7 N4 N3 1.1(10) . .
C8 C7 N4 Ag1 1.7(13) . .
S5 C7 N4 Ag1 179.8(4) . .
C6 N3 N4 C7 0.1(11) . .
Ag2 N3 N4 C7 -170.3(6) 3_675 .
C6 N3 N4 Ag1 -178.6(5) . .
Ag2 N3 N4 Ag1 11.1(9) 3_675 .
N2 Ag1 N4 C7 59.3(8) . .
N1 Ag1 N4 C7 -79.6(7) 3_775 .
O4 Ag1 N4 C7 -177.6(7) . .
N2 Ag1 N4 N3 -122.1(7) . .
N1 Ag1 N4 N3 99.0(7) 3_775 .
O4 Ag1 N4 N3 1.0(7) . .
Ag2 O1 N5 O2 174.2(9) . .
Ag2 O1 N5 O3 -8.2(12) . .
Ag1 O4 N6 O5 17.3(13) . .
Ag1 O4 N6 O6 -170.3(8) . .
N3 C6 S3 C5 -138.4(7) . 4_485
S5 C6 S3 C5 48.6(6) . 4_485
N3 C6 S3 Ag2 -25.2(8) . .
S5 C6 S3 Ag2 161.8(4) . .
N3 Ag2 S3 C6 96.5(5) 3_675 .
O1 Ag2 S3 C6 -91.1(4) . .
Ag2 Ag2 S3 C6 31.2(3) 3_675 .
N3 Ag2 S3 C5 -155.2(5) 3_675 4_485
O1 Ag2 S3 C5 17.2(4) . 4_485
Ag2 Ag2 S3 C5 139.4(3) 3_675 4_485
N3 C6 S5 C7 1.6(7) . .
S3 C6 S5 C7 175.1(6) . .
N4 C7 S5 C6 -1.5(7) . .
C8 C7 S5 C6 176.6(9) . .
N1 C3 S6 C4 -163.7(8) . .
S7 C3 S6 C4 19.6(7) . .
C5 C4 S6 C3 72.7(7) . .
N1 C3 S7 C2 -0.8(8) . .
S6 C3 S7 C2 176.1(7) . .
N2 C2 S7 C3 1.7(9) . .
C1 C2 S7 C3 179.1(9) . .
